data_2230907
loop_
_publ_author_name
'Boeckmann, Jan'
'Reinert, Thorben'
'N\"ather, Christian'

_publ_section_title
;
 Poly[bis(\m~2~-pyrimidine-\k^2^<i>N</i>:<i>N</i>')bis(selenocyanato-\k<i>N</i>)zinc]
;
_journal_coeditor_code WM2498
_journal_issue 7
_journal_name_full 'Acta Crystallographica Section E'
_journal_page_first m948
_journal_paper_doi 10.1107/S1600536811023129
_journal_volume 67
_journal_year 2011
_chemical_formula_iupac '[Zn (N C Se)2 (C4 H4 N2)2]'
_chemical_formula_moiety 'C10 H8 N6 Se2 Zn'
_chemical_formula_sum 'C10 H8 N6 Se2 Zn'
_chemical_formula_weight 435.51
_chemical_name_systematic
;
Poly[bis(\m~2~-pyrimidine-\k^2^<i>N</i>:<i>N</i>')bis(selenocyanato-
\k<i>N</i>)zinc]
;
_space_group_IT_number 64
_symmetry_cell_setting orthorhombic
_symmetry_space_group_name_Hall '-C 2ac 2'
_symmetry_space_group_name_H-M 'C m c a'
_atom_sites_solution_hydrogens geom
_atom_sites_solution_primary direct
_atom_sites_solution_secondary difmap
_audit_creation_method SHELXL-97
_cell_angle_alpha 90.00
_cell_angle_beta 90.00
_cell_angle_gamma 90.00
_cell_formula_units_Z 4
_cell_length_a 9.4025(9)
_cell_length_b 16.7146(10)
_cell_length_c 8.7886(5)
_cell_measurement_temperature 200(2)
_cell_volume 1381.21(17)
_computing_cell_refinement 'X-AREA (Stoe & Cie, 2008)'
_computing_data_collection 'X-AREA (Stoe & Cie, 2008)'
_computing_data_reduction 'X-AREA (Stoe & Cie, 2008)'
_computing_molecular_graphics
;
XP in SHELXTL (Sheldrick, 2008) and DIAMOND (Brandenburg, 2011)
;
_computing_publication_material 'SHELXL97 (Sheldrick, 2008)'
_computing_structure_refinement 'SHELXL97 (Sheldrick, 2008)'
_computing_structure_solution 'SHELXS97 (Sheldrick, 2008)'
_diffrn_ambient_temperature 200(2)
_diffrn_measured_fraction_theta_full 0.955
_diffrn_measured_fraction_theta_max 0.955
_diffrn_measurement_device_type 'Stoe IPDS-1'
_diffrn_measurement_method \f
_diffrn_radiation_monochromator graphite
_diffrn_radiation_source 'fine-focus sealed tube'
_diffrn_radiation_type MoK\a
_diffrn_radiation_wavelength 0.71073
_diffrn_reflns_av_R_equivalents 0.0552
_diffrn_reflns_av_sigmaI/netI 0.0242
_diffrn_reflns_limit_h_max 11
_diffrn_reflns_limit_h_min -11
_diffrn_reflns_limit_k_max 17
_diffrn_reflns_limit_k_min -19
_diffrn_reflns_limit_l_max 10
_diffrn_reflns_limit_l_min -9
_diffrn_reflns_number 4502
_diffrn_reflns_theta_full 25.50
_diffrn_reflns_theta_max 25.50
_diffrn_reflns_theta_min 3.36
_diffrn_standards_decay_% 0
_diffrn_standards_interval_time 0
_diffrn_standards_number 0
_exptl_absorpt_coefficient_mu 7.042
_exptl_absorpt_correction_T_max 0.321
_exptl_absorpt_correction_T_min 0.165
_exptl_absorpt_correction_type numerical
_exptl_absorpt_process_details '(X-SHAPE and X-RED32; Stoe & Cie, 2008)'
_exptl_crystal_colour colourless
_exptl_crystal_density_diffrn 2.094
_exptl_crystal_density_method 'not measured'
_exptl_crystal_description needle
_exptl_crystal_F_000 832
_exptl_crystal_size_max 0.28
_exptl_crystal_size_mid 0.22
_exptl_crystal_size_min 0.16
_refine_diff_density_max 0.401
_refine_diff_density_min -0.813
_refine_ls_extinction_method none
_refine_ls_goodness_of_fit_ref 1.147
_refine_ls_hydrogen_treatment constr
_refine_ls_matrix_type full
_refine_ls_number_parameters 51
_refine_ls_number_reflns 657
_refine_ls_number_restraints 0
_refine_ls_restrained_S_all 1.147
_refine_ls_R_factor_all 0.0292
_refine_ls_R_factor_gt 0.0286
_refine_ls_shift/su_max 0.001
_refine_ls_shift/su_mean 0.000
_refine_ls_structure_factor_coef Fsqd
_refine_ls_weighting_details 'calc w=1/[\s^2^(Fo^2^)+(0.0424P)^2^+2.8010P] where P=(Fo^2^+2Fc^2^)/3'
_refine_ls_weighting_scheme calc
_refine_ls_wR_factor_gt 0.0726
_refine_ls_wR_factor_ref 0.0730
_reflns_number_gt 638
_reflns_number_total 657
_reflns_threshold_expression I>2\s(I)
_cod_data_source_file wm2498.cif
_cod_data_source_block I
_cod_original_sg_symbol_Hall '-C 2bc 2'
_cod_database_code 2230907
_cod_database_fobs_code 2230907

loop_
_symmetry_equiv_pos_as_xyz
'x, y, z'
'-x, -y+1/2, z+1/2'
'-x, y+1/2, -z+1/2'
'x, -y, -z'
'x+1/2, y+1/2, z'
'-x+1/2, -y+1, z+1/2'
'-x+1/2, y+1, -z+1/2'
'x+1/2, -y+1/2, -z'
'-x, -y, -z'
'x, y-1/2, -z-1/2'
'x, -y-1/2, z-1/2'
'-x, y, z'
'-x+1/2, -y+1/2, -z'
'x+1/2, y, -z-1/2'
'x+1/2, -y, z-1/2'
'-x+1/2, y+1/2, z'

loop_
_atom_site_type_symbol
_atom_site_label
_atom_site_fract_x
_atom_site_fract_y
_atom_site_fract_z
_atom_site_U_iso_or_equiv
_atom_site_adp_type
_atom_site_calc_flag
_atom_site_refinement_flags
_atom_site_occupancy
_atom_site_symmetry_multiplicity
_atom_site_disorder_assembly
_atom_site_disorder_group
Zn Zn1 0.0000 0.5000 0.5000 0.0172(2) Uani d S 1 4 . .
N N1 0.0000 0.40527(19) 0.6452(4) 0.0220(7) Uani d S 1 2 . .
C C1 0.0000 0.3787(2) 0.7666(4) 0.0164(7) Uani d S 1 2 . .
Se Se1 0.0000 0.34051(3) 0.95337(5) 0.0329(2) Uani d S 1 2 . .
N N11 0.1681(2) 0.56159(13) 0.6471(2) 0.0191(5) Uani d . 1 1 . .
C C11 0.2500 0.5254(2) 0.7500 0.0190(7) Uani d S 1 2 . .
H H11 0.2500 0.4685 0.7500 0.023 Uiso calc SR 1 2 . .
C C12 0.1740(3) 0.64196(17) 0.6445(3) 0.0216(6) Uani d . 1 1 . .
H H12 0.1240 0.6699 0.5671 0.026 Uiso calc R 1 1 . .
C C13 0.2500 0.6849(2) 0.7500 0.0227(8) Uani d S 1 2 . .
H H13 0.2500 0.7417 0.7500 0.027 Uiso calc SR 1 2 . .

loop_
_atom_site_aniso_label
_atom_site_aniso_U_11
_atom_site_aniso_U_22
_atom_site_aniso_U_33
_atom_site_aniso_U_12
_atom_site_aniso_U_13
_atom_site_aniso_U_23
Zn1 0.0157(3) 0.0225(4) 0.0133(4) 0.000 0.000 0.0033(2)
N1 0.0240(16) 0.0238(17) 0.0182(16) 0.000 0.000 0.0017(13)
C1 0.0123(15) 0.0190(17) 0.0178(18) 0.000 0.000 -0.0030(14)
Se1 0.0494(4) 0.0337(3) 0.0156(3) 0.000 0.000 0.00690(16)
N11 0.0147(11) 0.0240(12) 0.0186(11) -0.0001(8) -0.0012(9) 0.0001(8)
C11 0.0113(15) 0.0247(19) 0.0210(18) 0.000 -0.0013(14) 0.000
C12 0.0186(13) 0.0262(14) 0.0198(13) 0.0001(11) -0.0012(11) 0.0026(10)
C13 0.0192(19) 0.0212(19) 0.028(2) 0.000 -0.0011(16) 0.000

loop_
_atom_type_symbol
_atom_type_description
_atom_type_scat_dispersion_real
_atom_type_scat_dispersion_imag
_atom_type_scat_source
C C 0.0033 0.0016 'International Tables Vol C Tables 4.2.6.8 and 6.1.1.4'
H H 0.0000 0.0000 'International Tables Vol C Tables 4.2.6.8 and 6.1.1.4'
N N 0.0061 0.0033 'International Tables Vol C Tables 4.2.6.8 and 6.1.1.4'
Zn Zn 0.2839 1.4301 'International Tables Vol C Tables 4.2.6.8 and 6.1.1.4'
Se Se -0.0929 2.2259 'International Tables Vol C Tables 4.2.6.8 and 6.1.1.4'

loop_
_geom_angle_atom_site_label_1
_geom_angle_atom_site_label_2
_geom_angle_atom_site_label_3
_geom_angle_site_symmetry_1
_geom_angle_site_symmetry_3
_geom_angle
_geom_angle_publ_flag
N1 Zn1 N1 9_566 . 180.00(11) ?
N1 Zn1 N11 9_566 . 90.23(9) ?
N1 Zn1 N11 . . 89.77(9) ?
N1 Zn1 N11 9_566 9_566 89.77(9) ?
N1 Zn1 N11 . 9_566 90.23(9) ?
N11 Zn1 N11 . 9_566 180.0 ?
N1 Zn1 N11 9_566 12 90.23(9) ?
N1 Zn1 N11 . 12 89.77(9) ?
N11 Zn1 N11 . 12 87.46(11) ?
N11 Zn1 N11 9_566 12 92.54(11) ?
N1 Zn1 N11 9_566 4_566 89.77(9) ?
N1 Zn1 N11 . 4_566 90.23(9) ?
N11 Zn1 N11 . 4_566 92.54(11) ?
N11 Zn1 N11 9_566 4_566 87.45(11) ?
N11 Zn1 N11 12 4_566 180.0 ?
C1 N1 Zn1 . . 151.5(3) ?
N1 C1 Se1 . . 178.6(3) y
C11 N11 C12 . . 116.2(2) ?
C11 N11 Zn1 . . 125.3(2) ?
C12 N11 Zn1 . . 117.95(17) ?
N11 C11 N11 7_546 . 126.0(4) ?
N11 C11 H11 7_546 . 117.0 ?
N11 C11 H11 . . 117.0 ?
N11 C12 C13 . . 122.2(3) ?
N11 C12 H12 . . 118.9 ?
C13 C12 H12 . . 118.9 ?
C12 C13 C12 . 7_546 117.0(4) ?
C12 C13 H13 . . 121.5 ?
C12 C13 H13 7_546 . 121.5 ?

loop_
_geom_bond_atom_site_label_1
_geom_bond_atom_site_label_2
_geom_bond_site_symmetry_2
_geom_bond_distance
_geom_bond_publ_flag
Zn1 N1 9_566 2.033(3) ?
Zn1 N1 . 2.033(3) y
Zn1 N11 . 2.287(2) y
Zn1 N11 9_566 2.287(2) ?
Zn1 N11 12 2.287(2) ?
Zn1 N11 4_566 2.287(2) ?
N1 C1 . 1.156(5) ?
C1 Se1 . 1.761(4) ?
N11 C11 . 1.333(3) ?
N11 C12 . 1.345(4) ?
C11 N11 7_546 1.333(3) ?
C11 H11 . 0.9500 ?
C12 C13 . 1.373(3) ?
C12 H12 . 0.9500 ?
C13 C12 7_546 1.373(3) ?
C13 H13 . 0.9500 ?
